data_7700641
loop_
_publ_author_name
'Long, J\'er\^ome'
'Skvortsov, Grigorii G.'
'Cherkasov, Anton V.'
'Lyssenko, Konstantin A.'
'Poddel'sky, Andrei I.'
'Guari, Yannick'
'Larionova, Joulia'
'Trifonov, Alexander A.'

_publ_section_title
;
 Synthesis, structure and magnetic properties of a series of Ln(iii)
 complexes with radical-anionic iminopyridine ligands: effect of
 lanthanide ions on the slow relaxation of the magnetization.
;
_journal_issue 32
_journal_name_full 'Dalton transactions (Cambridge, England : 2003)'
_journal_page_first 12018
_journal_page_last 12022
_journal_paper_doi 10.1039/c9dt00738e
_journal_volume 48
_journal_year 2019
_chemical_formula_moiety 'C54 H66 N6 Tb, 0.5(C4 H8 O)'
_chemical_formula_sum 'C54 H66 N6 Tb'
_chemical_formula_weight 958.04
_space_group_crystal_system trigonal
_space_group_IT_number 148
_space_group_name_Hall '-R 3'
_space_group_name_H-M_alt 'R -3 :H'
_symmetry_space_group_name_Hall '-R 3'
_symmetry_space_group_name_H-M 'R -3 :H'
_atom_sites_solution_hydrogens geom
_atom_sites_solution_primary direct
_atom_sites_solution_secondary difmap
_audit_creation_method SHELXL-2017/1
_audit_update_record
;
2018-12-06 deposited with the CCDC.    2019-07-25 downloaded from the CCDC.
;
_cell_angle_alpha 90
_cell_angle_beta 90
_cell_angle_gamma 120
_cell_formula_units_Z 6
_cell_length_a 18.519(3)
_cell_length_b 18.519(3)
_cell_length_c 25.112(5)
_cell_measurement_reflns_used 2093
_cell_measurement_temperature 120(2)
_cell_measurement_theta_max 23.085
_cell_measurement_theta_min 2.23
_cell_volume 7458(2)
_computing_cell_refinement Saint
_computing_data_collection APEX2
_computing_data_reduction Saint
_computing_structure_refinement 'SHELXL 2017/1'
_computing_structure_solution SHELXS-97
_diffrn_ambient_temperature 120(2)
_diffrn_measured_fraction_theta_full 0.999
_diffrn_measured_fraction_theta_max 0.999
_diffrn_measurement_device_type 'Bruker APEX II (CCD)'
_diffrn_measurement_method '\w scans'
_diffrn_radiation_type MoK\a
_diffrn_radiation_wavelength 0.71073
_diffrn_reflns_av_R_equivalents 0.0863
_diffrn_reflns_av_unetI/netI 0.0813
_diffrn_reflns_Laue_measured_fraction_full 0.999
_diffrn_reflns_Laue_measured_fraction_max 0.999
_diffrn_reflns_limit_h_max 24
_diffrn_reflns_limit_h_min -23
_diffrn_reflns_limit_k_max 22
_diffrn_reflns_limit_k_min -24
_diffrn_reflns_limit_l_max 26
_diffrn_reflns_limit_l_min -33
_diffrn_reflns_number 14651
_diffrn_reflns_point_group_measured_fraction_full 0.999
_diffrn_reflns_point_group_measured_fraction_max 0.999
_diffrn_reflns_theta_full 25.242
_diffrn_reflns_theta_max 27.998
_diffrn_reflns_theta_min 2.060
_exptl_absorpt_coefficient_mu 1.462
_exptl_absorpt_correction_T_max 0.768
_exptl_absorpt_correction_T_min 0.641
_exptl_absorpt_correction_type multi-scan
_exptl_absorpt_process_details SADABS
_exptl_crystal_colour black
_exptl_crystal_density_diffrn 1.280
_exptl_crystal_description prism
_exptl_crystal_F_000 2982
_exptl_crystal_size_max 0.320
_exptl_crystal_size_mid 0.230
_exptl_crystal_size_min 0.210
_refine_diff_density_max 0.711
_refine_diff_density_min -1.049
_refine_diff_density_rms 0.096
_refine_ls_extinction_method none
_refine_ls_goodness_of_fit_ref 1.006
_refine_ls_hydrogen_treatment constr
_refine_ls_matrix_type full
_refine_ls_number_parameters 163
_refine_ls_number_reflns 4009
_refine_ls_number_restraints 26
_refine_ls_restrained_S_all 1.004
_refine_ls_R_factor_all 0.0726
_refine_ls_R_factor_gt 0.0435
_refine_ls_shift/su_max 0.001
_refine_ls_shift/su_mean 0.000
_refine_ls_structure_factor_coef Fsqd
_refine_ls_weighting_details 'w=1/[\s^2^(Fo^2^)+(0.0287P)^2^] were P=(Fo^2^+2Fc^2^)/3'
_refine_ls_weighting_scheme calc
_refine_ls_wR_factor_gt 0.0752
_refine_ls_wR_factor_ref 0.0838
_reflns_Friedel_coverage 0.000
_reflns_number_gt 2924
_reflns_number_total 4009
_reflns_threshold_expression 'I > 2\s(I)'
_cod_data_source_file c9dt00738e2.cif
_cod_data_source_block tbimmepy
_cod_depositor_comments 'Adding full bibliography for 7700641--7700645.cif.'
_cod_original_cell_volume 7459(3)
_cod_database_code 7700641
_shelx_shelxl_version_number 2017/1
_shelx_space_group_comment
;
The symmetry employed for this shelxl refinement is uniquely defined
by the following loop, which should always be used as a source of
symmetry information in preference to the above space-group names.
They are only intended as comments.
;
_shelx_estimated_absorpt_t_min 0.652
_shelx_estimated_absorpt_t_max 0.749

loop_
_space_group_symop_operation_xyz
'x, y, z'
'-y, x-y, z'
'-x+y, -x, z'
'x+2/3, y+1/3, z+1/3'
'-y+2/3, x-y+1/3, z+1/3'
'-x+y+2/3, -x+1/3, z+1/3'
'x+1/3, y+2/3, z+2/3'
'-y+1/3, x-y+2/3, z+2/3'
'-x+y+1/3, -x+2/3, z+2/3'
'-x, -y, -z'
'y, -x+y, -z'
'x-y, x, -z'
'-x+2/3, -y+1/3, -z+1/3'
'y+2/3, -x+y+1/3, -z+1/3'
'x-y+2/3, x+1/3, -z+1/3'
'-x+1/3, -y+2/3, -z+2/3'
'y+1/3, -x+y+2/3, -z+2/3'
'x-y+1/3, x+2/3, -z+2/3'

loop_
_atom_site_label
_atom_site_type_symbol
_atom_site_fract_x
_atom_site_fract_y
_atom_site_fract_z
_atom_site_U_iso_or_equiv
_atom_site_adp_type
_atom_site_occupancy
_atom_site_site_symmetry_order
_atom_site_calc_flag
_atom_site_refinement_flags_posn
_atom_site_refinement_flags_adp
_atom_site_refinement_flags_occupancy
_atom_site_disorder_assembly
_atom_site_disorder_group
Tb1 Tb 0.333333 0.666667 0.50186(2) 0.03320(11) Uani 1 3 d S T P A .
N1 N 0.43720(17) 0.66930(16) 0.56203(11) 0.0349(7) Uani 1 1 d . . . . .
C1 C 0.4650(2) 0.6153(2) 0.55027(15) 0.0365(9) Uani 1 1 d . . . . .
N2 N 0.37596(16) 0.57101(16) 0.47432(12) 0.0361(7) Uani 1 1 d D . . . .
C2 C 0.5282(2) 0.6144(2) 0.58116(16) 0.0449(10) Uani 1 1 d . . . . .
H2A H 0.546182 0.575679 0.573325 0.054 Uiso 1 1 calc R U . . .
C3 C 0.5628(2) 0.6683(3) 0.62163(16) 0.0510(11) Uani 1 1 d . . . . .
H3A H 0.606540 0.669085 0.641892 0.061 Uiso 1 1 calc R U . . .
C4 C 0.5343(2) 0.7228(2) 0.63362(16) 0.0464(10) Uani 1 1 d . . . . .
H4A H 0.557696 0.760921 0.662412 0.056 Uiso 1 1 calc R U . . .
C5 C 0.4725(2) 0.7208(2) 0.60351(15) 0.0394(9) Uani 1 1 d . . . . .
H5A H 0.453015 0.758063 0.612339 0.047 Uiso 1 1 calc R U . . .
C6 C 0.4297(2) 0.5640(2) 0.50653(15) 0.0394(9) Uani 1 1 d . . . . .
H6A H 0.444067 0.522492 0.499122 0.047 Uiso 1 1 calc R U . . .
C7 C 0.3402(5) 0.5038(3) 0.43630(19) 0.0328(10) Uiso 0.5 1 d D . P A 1
C8 C 0.2785(4) 0.4243(3) 0.45115(18) 0.0253(10) Uiso 0.5 1 d D . P A 1
C9 C 0.2478(4) 0.3680(4) 0.4101(2) 0.0350(12) Uiso 0.5 1 d D . P A 1
H9A H 0.205242 0.312412 0.417316 0.042 Uiso 0.5 1 calc R U P A 1
C10 C 0.2764(5) 0.3893(4) 0.3589(3) 0.0427(13) Uiso 0.5 1 d D . P A 1
H10A H 0.253349 0.349049 0.331224 0.051 Uiso 0.5 1 calc R U P A 1
C11 C 0.3387(5) 0.4692(4) 0.3477(3) 0.0490(15) Uiso 0.5 1 d D . P A 1
H11A H 0.358965 0.482300 0.312222 0.059 Uiso 0.5 1 calc R U P A 1
C12 C 0.3730(7) 0.5310(4) 0.3857(2) 0.0445(11) Uiso 0.5 1 d D . P A 1
C13 C 0.2476(3) 0.3987(4) 0.5079(2) 0.0314(12) Uiso 0.5 1 d D . P A 1
H13A H 0.269265 0.450341 0.529963 0.038 Uiso 0.5 1 calc R U P A 1
C14 C 0.1530(3) 0.3525(5) 0.5103(3) 0.0452(15) Uiso 0.5 1 d D . P A 1
H14A H 0.132413 0.387896 0.495499 0.068 Uiso 0.5 1 calc R U P A 1
H14B H 0.130616 0.300985 0.489471 0.068 Uiso 0.5 1 calc R U P A 1
H14C H 0.134820 0.338967 0.547383 0.068 Uiso 0.5 1 calc R U P A 1
C15 C 0.2818(6) 0.3457(5) 0.5305(3) 0.0544(17) Uiso 0.5 1 d D . P A 1
H15A H 0.261731 0.329330 0.567032 0.082 Uiso 0.5 1 calc R U P A 1
H15B H 0.262874 0.295631 0.508536 0.082 Uiso 0.5 1 calc R U P A 1
H15C H 0.342893 0.377876 0.530429 0.082 Uiso 0.5 1 calc R U P A 1
C16 C 0.4372(4) 0.6173(5) 0.3660(3) 0.0543(15) Uiso 0.5 1 d D . P A 1
H16A H 0.431361 0.657570 0.389618 0.065 Uiso 0.5 1 calc R U P A 1
C17 C 0.5241(5) 0.6311(8) 0.3765(4) 0.075(2) Uiso 0.5 1 d D . P A 1
H17A H 0.526829 0.613242 0.412839 0.112 Uiso 0.5 1 calc R U P A 1
H17B H 0.536323 0.598618 0.351031 0.112 Uiso 0.5 1 calc R U P A 1
H17C H 0.565134 0.690473 0.372488 0.112 Uiso 0.5 1 calc R U P A 1
C18 C 0.4371(8) 0.6461(8) 0.3094(3) 0.084(2) Uiso 0.5 1 d D . P A 1
H18A H 0.381974 0.638210 0.300987 0.127 Uiso 0.5 1 calc R U P A 1
H18B H 0.479113 0.705299 0.306066 0.127 Uiso 0.5 1 calc R U P A 1
H18C H 0.450302 0.613445 0.284609 0.127 Uiso 0.5 1 calc R U P A 1
C7' C 0.3495(5) 0.5183(3) 0.42755(19) 0.0328(10) Uiso 0.5 1 d D . P A 2
C8' C 0.2866(4) 0.4350(3) 0.43189(19) 0.0253(10) Uiso 0.5 1 d D . P A 2
C9' C 0.2596(4) 0.3806(4) 0.3895(2) 0.0350(12) Uiso 0.5 1 d D . P A 2
H9'A H 0.217162 0.324209 0.394552 0.042 Uiso 0.5 1 calc R U P A 2
C10' C 0.2939(5) 0.4077(4) 0.3401(3) 0.0427(13) Uiso 0.5 1 d D . P A 2
H10B H 0.274206 0.370460 0.310691 0.051 Uiso 0.5 1 calc R U P A 2
C11' C 0.3566(5) 0.4886(4) 0.3328(3) 0.0490(15) Uiso 0.5 1 d D . P A 2
H11B H 0.381745 0.507858 0.298946 0.059 Uiso 0.5 1 calc R U P A 2
C12' C 0.3816(6) 0.5405(5) 0.3763(2) 0.0445(11) Uiso 0.5 1 d D . P A 2
C13' C 0.2480(3) 0.4006(4) 0.4860(2) 0.0314(12) Uiso 0.5 1 d D . P A 2
H13B H 0.267699 0.449086 0.510795 0.038 Uiso 0.5 1 calc R U P A 2
C14' C 0.1533(3) 0.3563(5) 0.4854(3) 0.0452(15) Uiso 0.5 1 d D . P A 2
H14D H 0.131874 0.335473 0.521168 0.068 Uiso 0.5 1 calc R U P A 2
H14E H 0.135172 0.395431 0.474182 0.068 Uiso 0.5 1 calc R U P A 2
H14F H 0.131747 0.309402 0.460395 0.068 Uiso 0.5 1 calc R U P A 2
C15' C 0.2747(6) 0.3420(5) 0.5096(3) 0.0544(17) Uiso 0.5 1 d D . P A 2
H15D H 0.247850 0.321930 0.544369 0.082 Uiso 0.5 1 calc R U P A 2
H15E H 0.258012 0.294412 0.485708 0.082 Uiso 0.5 1 calc R U P A 2
H15F H 0.335377 0.371775 0.514100 0.082 Uiso 0.5 1 calc R U P A 2
C16' C 0.4591(4) 0.6265(5) 0.3759(3) 0.0543(15) Uiso 0.5 1 d D . P A 2
H16B H 0.448289 0.664017 0.399148 0.065 Uiso 0.5 1 calc R U P A 2
C17' C 0.5359(6) 0.6262(8) 0.3969(4) 0.075(2) Uiso 0.5 1 d D . P A 2
H17D H 0.583809 0.683000 0.395836 0.112 Uiso 0.5 1 calc R U P A 2
H17E H 0.526040 0.605882 0.433713 0.112 Uiso 0.5 1 calc R U P A 2
H17F H 0.547406 0.589605 0.374725 0.112 Uiso 0.5 1 calc R U P A 2
C18' C 0.4712(8) 0.6590(8) 0.3192(3) 0.084(2) Uiso 0.5 1 d D . P A 2
H18D H 0.520788 0.714634 0.317418 0.127 Uiso 0.5 1 calc R U P A 2
H18E H 0.478407 0.621122 0.295418 0.127 Uiso 0.5 1 calc R U P A 2
H18F H 0.422147 0.662267 0.308071 0.127 Uiso 0.5 1 calc R U P A 2

loop_
_atom_site_aniso_label
_atom_site_aniso_U_11
_atom_site_aniso_U_22
_atom_site_aniso_U_33
_atom_site_aniso_U_23
_atom_site_aniso_U_13
_atom_site_aniso_U_12
Tb1 0.01859(11) 0.01859(11) 0.0624(2) 0.000 0.000 0.00929(5)
N1 0.0216(15) 0.0191(14) 0.062(2) -0.0038(14) -0.0006(14) 0.0088(12)
C1 0.0214(18) 0.0247(18) 0.063(3) -0.0040(17) -0.0015(17) 0.0110(15)
N2 0.0199(15) 0.0231(15) 0.065(2) -0.0107(14) -0.0057(14) 0.0107(12)
C2 0.027(2) 0.040(2) 0.075(3) -0.004(2) -0.0072(19) 0.0219(18)
C3 0.029(2) 0.053(3) 0.072(3) -0.008(2) -0.014(2) 0.022(2)
C4 0.031(2) 0.039(2) 0.063(3) -0.0092(19) -0.0071(19) 0.0134(18)
C5 0.0254(19) 0.0285(19) 0.062(3) -0.0051(18) -0.0005(17) 0.0115(16)
C6 0.0237(18) 0.028(2) 0.072(3) -0.0067(18) -0.0020(18) 0.0171(16)

loop_
_atom_type_symbol
_atom_type_description
_atom_type_scat_dispersion_real
_atom_type_scat_dispersion_imag
_atom_type_scat_source
C C 0.0033 0.0016 'International Tables Vol C Tables 4.2.6.8 and 6.1.1.4'
H H 0.0000 0.0000 'International Tables Vol C Tables 4.2.6.8 and 6.1.1.4'
N N 0.0061 0.0033 'International Tables Vol C Tables 4.2.6.8 and 6.1.1.4'
Tb Tb -0.1723 4.1537 'International Tables Vol C Tables 4.2.6.8 and 6.1.1.4'

loop_
_geom_angle_atom_site_label_1
_geom_angle_atom_site_label_2
_geom_angle_atom_site_label_3
_geom_angle
_geom_angle_site_symmetry_1
_geom_angle_site_symmetry_3
N2 Tb1 N2 111.89(6) 3_565 2_665
N2 Tb1 N2 111.89(6) 3_565 .
N2 Tb1 N2 111.89(6) 2_665 .
N2 Tb1 N1 90.18(9) 3_565 2_665
N2 Tb1 N1 68.93(9) 2_665 2_665
N2 Tb1 N1 154.17(9) . 2_665
N2 Tb1 N1 68.93(9) 3_565 3_565
N2 Tb1 N1 154.17(9) 2_665 3_565
N2 Tb1 N1 90.19(9) . 3_565
N1 Tb1 N1 85.34(10) 2_665 3_565
N2 Tb1 N1 154.17(10) 3_565 .
N2 Tb1 N1 90.19(9) 2_665 .
N2 Tb1 N1 68.93(9) . .
N1 Tb1 N1 85.34(10) 2_665 .
N1 Tb1 N1 85.34(10) 3_565 .
C5 N1 C1 117.5(3) . .
C5 N1 Tb1 126.6(2) . .
C1 N1 Tb1 115.8(2) . .
N1 C1 C6 116.8(3) . .
N1 C1 C2 120.5(3) . .
C6 C1 C2 122.6(3) . .
C6 N2 C7 111.1(5) . .
C6 N2 C7' 116.3(5) . .
C6 N2 Tb1 115.9(2) . .
C7 N2 Tb1 131.0(5) . .
C7' N2 Tb1 127.8(4) . .
C3 C2 C1 119.9(4) . .
C3 C2 H2A 120.0 . .
C1 C2 H2A 120.0 . .
C2 C3 C4 119.5(4) . .
C2 C3 H3A 120.3 . .
C4 C3 H3A 120.3 . .
C5 C4 C3 118.9(4) . .
C5 C4 H4A 120.6 . .
C3 C4 H4A 120.6 . .
N1 C5 C4 123.8(4) . .
N1 C5 H5A 118.1 . .
C4 C5 H5A 118.1 . .
N2 C6 C1 122.2(3) . .
N2 C6 H6A 118.9 . .
C1 C6 H6A 118.9 . .
C8 C7 C12 127.4(4) . .
C8 C7 N2 121.1(4) . .
C12 C7 N2 111.4(4) . .
C9 C8 C7 114.4(4) . .
C9 C8 C13 121.3(5) . .
C7 C8 C13 124.3(5) . .
C8 C9 C10 122.2(6) . .
C8 C9 H9A 118.9 . .
C10 C9 H9A 118.9 . .
C9 C10 C11 119.8(7) . .
C9 C10 H10A 120.1 . .
C11 C10 H10A 120.1 . .
C10 C11 C12 122.9(7) . .
C10 C11 H11A 118.6 . .
C12 C11 H11A 118.6 . .
C11 C12 C7 113.3(6) . .
C11 C12 C16 116.2(6) . .
C7 C12 C16 130.4(6) . .
C15 C13 C8 109.8(5) . .
C15 C13 C14 111.0(6) . .
C8 C13 C14 111.2(5) . .
C15 C13 H13A 108.3 . .
C8 C13 H13A 108.3 . .
C14 C13 H13A 108.3 . .
C13 C14 H14A 109.5 . .
C13 C14 H14B 109.5 . .
H14A C14 H14B 109.5 . .
C13 C14 H14C 109.5 . .
H14A C14 H14C 109.5 . .
H14B C14 H14C 109.5 . .
C13 C15 H15A 109.5 . .
C13 C15 H15B 109.5 . .
H15A C15 H15B 109.5 . .
C13 C15 H15C 109.5 . .
H15A C15 H15C 109.5 . .
H15B C15 H15C 109.5 . .
C17 C16 C18 106.8(7) . .
C17 C16 C12 109.1(8) . .
C18 C16 C12 122.4(8) . .
C17 C16 H16A 105.8 . .
C18 C16 H16A 105.8 . .
C12 C16 H16A 105.8 . .
C16 C17 H17A 109.5 . .
C16 C17 H17B 109.5 . .
H17A C17 H17B 109.5 . .
C16 C17 H17C 109.5 . .
H17A C17 H17C 109.5 . .
H17B C17 H17C 109.5 . .
C16 C18 H18A 109.5 . .
C16 C18 H18B 109.5 . .
H18A C18 H18B 109.5 . .
C16 C18 H18C 109.5 . .
H18A C18 H18C 109.5 . .
H18B C18 H18C 109.5 . .
C12' C7' C8' 113.3(4) . .
C12' C7' N2 126.9(5) . .
C8' C7' N2 119.7(4) . .
C9' C8' C7' 123.1(5) . .
C9' C8' C13' 117.5(5) . .
C7' C8' C13' 119.4(5) . .
C10' C9' C8' 120.0(6) . .
C10' C9' H9'A 120.0 . .
C8' C9' H9'A 120.0 . .
C9' C10' C11' 120.3(7) . .
C9' C10' H10B 119.9 . .
C11' C10' H10B 119.9 . .
C10' C11' C12' 117.7(7) . .
C10' C11' H11B 121.2 . .
C12' C11' H11B 121.2 . .
C11' C12' C7' 125.6(6) . .
C11' C12' C16' 122.8(6) . .
C7' C12' C16' 110.8(6) . .
C8' C13' C14' 113.0(5) . .
C8' C13' C15' 113.3(6) . .
C14' C13' C15' 108.6(6) . .
C8' C13' H13B 107.2 . .
C14' C13' H13B 107.2 . .
C15' C13' H13B 107.2 . .
C13' C14' H14D 109.5 . .
C13' C14' H14E 109.5 . .
H14D C14' H14E 109.5 . .
C13' C14' H14F 109.5 . .
H14D C14' H14F 109.5 . .
H14E C14' H14F 109.5 . .
C13' C15' H15D 109.5 . .
C13' C15' H15E 109.5 . .
H15D C15' H15E 109.5 . .
C13' C15' H15F 109.5 . .
H15D C15' H15F 109.5 . .
H15E C15' H15F 109.5 . .
C12' C16' C18' 107.1(7) . .
C12' C16' C17' 112.9(9) . .
C18' C16' C17' 111.9(8) . .
C12' C16' H16B 108.2 . .
C18' C16' H16B 108.2 . .
C17' C16' H16B 108.2 . .
C16' C17' H17D 109.5 . .
C16' C17' H17E 109.5 . .
H17D C17' H17E 109.5 . .
C16' C17' H17F 109.5 . .
H17D C17' H17F 109.5 . .
H17E C17' H17F 109.5 . .
C16' C18' H18D 109.5 . .
C16' C18' H18E 109.5 . .
H18D C18' H18E 109.5 . .
C16' C18' H18F 109.5 . .
H18D C18' H18F 109.5 . .
H18E C18' H18F 109.5 . .

loop_
_geom_bond_atom_site_label_1
_geom_bond_atom_site_label_2
_geom_bond_distance
_geom_bond_site_symmetry_2
Tb1 N2 2.375(3) 3_565
Tb1 N2 2.375(3) 2_665
Tb1 N2 2.375(3) .
Tb1 N1 2.427(3) 2_665
Tb1 N1 2.427(3) 3_565
Tb1 N1 2.427(3) .
N1 C5 1.341(4) .
N1 C1 1.367(4) .
C1 C6 1.383(5) .
C1 C2 1.411(5) .
N2 C6 1.338(4) .
N2 C7 1.440(5) .
N2 C7' 1.447(4) .
C2 C3 1.342(5) .
C2 H2A 0.9500 .
C3 C4 1.386(5) .
C3 H3A 0.9500 .
C4 C5 1.358(5) .
C4 H4A 0.9500 .
C5 H5A 0.9500 .
C6 H6A 0.9500 .
C7 C8 1.389(4) .
C7 C12 1.390(4) .
C8 C9 1.372(4) .
C8 C13 1.5195(11) .
C9 C10 1.371(4) .
C9 H9A 0.9500 .
C10 C11 1.375(4) .
C10 H10A 0.9500 .
C11 C12 1.377(4) .
C11 H11A 0.9500 .
C12 C16 1.5203(10) .
C13 C15 1.5195(10) .
C13 C14 1.5198(10) .
C13 H13A 1.0000 .
C14 H14A 0.9800 .
C14 H14B 0.9800 .
C14 H14C 0.9800 .
C15 H15A 0.9800 .
C15 H15B 0.9800 .
C15 H15C 0.9800 .
C16 C17 1.5200(10) .
C16 C18 1.5199(11) .
C16 H16A 1.0000 .
C17 H17A 0.9800 .
C17 H17B 0.9800 .
C17 H17C 0.9800 .
C18 H18A 0.9800 .
C18 H18B 0.9800 .
C18 H18C 0.9800 .
C7' C12' 1.392(4) .
C7' C8' 1.397(4) .
C8' C9' 1.376(4) .
C8' C13' 1.5199(10) .
C9' C10' 1.371(4) .
C9' H9'A 0.9500 .
C10' C11' 1.372(4) .
C10' H10B 0.9500 .
C11' C12' 1.373(4) .
C11' H11B 0.9500 .
C12' C16' 1.5197(10) .
C13' C14' 1.5199(10) .
C13' C15' 1.5200(10) .
C13' H13B 1.0000 .
C14' H14D 0.9800 .
C14' H14E 0.9800 .
C14' H14F 0.9800 .
C15' H15D 0.9800 .
C15' H15E 0.9800 .
C15' H15F 0.9800 .
C16' C18' 1.5198(11) .
C16' C17' 1.5198(10) .
C16' H16B 1.0000 .
C17' H17D 0.9800 .
C17' H17E 0.9800 .
C17' H17F 0.9800 .
C18' H18D 0.9800 .
C18' H18E 0.9800 .
C18' H18F 0.9800 .
